data_2003553
loop_
_publ_author_name
'Bruckmann, J.'
'Kr\"uger, C.'

_publ_section_title
;
 Tris(<i>n</i>-butyl)phosphine, Tris(<i>tert</i>-butyl)phosphine and
 Tris(trimethylsilyl)phosphine
;
_journal_issue 6
_journal_name_full 'Acta Crystallographica Section C'
_journal_page_first 1152
_journal_page_last 1155
_journal_paper_doi 10.1107/S0108270194014356
_journal_volume 51
_journal_year 1995
_chemical_formula_sum 'C12 H27 P'
_chemical_formula_weight 202.32
_space_group_IT_number 14
_symmetry_cell_setting monoclinic
_symmetry_space_group_name_Hall '-P 2yn'
_symmetry_space_group_name_H-M 'P 1 21/n 1'
_atom_type_scat_source IntTabIV
_cell_angle_alpha 90
_cell_angle_beta 104.04(4)
_cell_angle_gamma 90
_cell_formula_units_Z 4
_cell_length_a 12.569(4)
_cell_length_b 5.1148(7)
_cell_length_c 21.74(1)
_cell_measurement_reflns_used 25
_cell_measurement_temperature 102
_cell_measurement_theta_max 18
_cell_measurement_theta_min 6
_cell_volume 1355.9(8)
_diffrn_measurement_device 'Enraf-Nonius CAD-4'
_diffrn_measurement_method \w/2\q
_diffrn_radiation_type MoK\a
_diffrn_radiation_wavelength 0.71073
_diffrn_reflns_av_R_equivalents 0.0058
_diffrn_reflns_limit_h_max 15
_diffrn_reflns_limit_h_min -15
_diffrn_reflns_limit_k_max 6
_diffrn_reflns_limit_k_min 0
_diffrn_reflns_limit_l_max 28
_diffrn_reflns_limit_l_min 0
_diffrn_reflns_number 3441
_diffrn_reflns_theta_max 27.4
_diffrn_standards_decay_% 11.4
_diffrn_standards_interval_time 30
_diffrn_standards_number 3
_exptl_absorpt_coefficient_mu 0.162
_exptl_absorpt_correction_type none
_exptl_crystal_colour colourless
_exptl_crystal_density_diffrn 0.99
_exptl_crystal_description cylindrical
_exptl_crystal_size_max 'Height 0.6 mm'
_exptl_crystal_size_rad 0.1
_refine_diff_density_max 0.50
_refine_diff_density_min -0.25
_refine_ls_extinction_method none
_refine_ls_goodness_of_fit_obs 2.0
_refine_ls_hydrogen_treatment 'refall isotropically'
_refine_ls_number_parameters 226
_refine_ls_number_reflns 2482
_refine_ls_R_factor_obs 0.041
_refine_ls_shift/esd_max 0.04
_refine_ls_structure_factor_coef F
_refine_ls_weighting_details 'w = 1/\s^2^(F)'
_refine_ls_weighting_scheme calc
_refine_ls_wR_factor_obs 0.049
_reflns_number_observed 2482
_reflns_number_total 3011
_reflns_observed_criterion I>2\s(I)
_cod_data_source_file hr1046.cif
_cod_data_source_block hr1046a
_cod_depositor_comments
;
The following automatic conversions were performed:

'_refine_ls_weighting_scheme' value '1/\s^2^(F)' was changed to
'calc'. New tag '_refine_ls_weighting_details' was created. The value
of the new tag was set to 'w = 1/\s^2^(F)'.

Automatic conversion script
Id: cif_fix_values 3143 2015-03-26 13:38:13Z robertas 
;
_cod_original_cell_volume 1356.1(8)
_cod_original_sg_symbol_H-M 'P 21/n'
_cod_database_code 2003553

loop_
_symmetry_equiv_pos_as_xyz
x,y,z
1/2+x,1/2-y,1/2+z
-x,-y,-z
1/2-x,1/2+y,1/2-z

loop_
_atom_site_label
_atom_site_fract_x
_atom_site_fract_y
_atom_site_fract_z
_atom_site_U_iso_or_equiv
P .1600(1) .0006(1) .0314(1) 0.019(1)
C(1) .1422(1) -.2244(3) -.0366(1) 0.019(1)
C(2) .1820(1) -.1032(3) -.0911(1) 0.020(1)
C(3) .1438(1) -.2512(4) -.1533(1) 0.023(1)
C(4) .1853(2) -.1295(5) -.2067(1) 0.034(1)
C(5) .1255(1) -.2177(3) .0910(1) 0.019(1)
C(6) .1466(1) -.0904(3) .1564(1) 0.020(1)
C(7) .0926(1) -.2337(3) .2020(1) 0.022(1)
C(8) .1110(2) -.1032(4) .2663(1) 0.029(1)
C(9) .3107(1) .0256(3) .0581(1) 0.020(1)
C(10) .3787(1) -.2241(3) .0701(1) 0.021(1)
C(11) .5014(1) -.1708(4) .0920(1) 0.029(1)
C(12) .5700(2) -.4175(4) .1011(1) 0.033(1)
H(1a) .065(1) -.255(3) -.0497(8) .021(4)
H(1b) .179(1) -.397(4) -.0239(7) .018(4)
H(2a) .263(1) -.106(4) -.0816(8) .022(4)
H(2b) .155(1) .065(4) -.0971(9) .026(5)
H(3a) .065(1) -.252(3) -.1643(8) .022(4)
H(3b) .168(2) -.423(4) -.1483(9) .034(5)
H(4a) .263(2) -.138(4) -.1951(9) .042(6)
H(4b) .162(2) .061(5) -.213(1) .042(6)
H(4c) .159(2) -.227(4) -.245(1) .041(6)
H(5a) .050(1) -.246(4) .0758(8) .025(5)
H(5b) .162(1) -.377(4) .0934(8) .030(5)
H(6a) .121(1) .068(4) .1517(8) .022(5)
H(6b) .224(1) -.083(4) .1752(8) .021(4)
H(7a) .017(1) -.243(3) .1843(8) .020(4)
H(7b) .118(1) -.410(4) .2089(9) .029(5)
H(8a) .084(1) .070(4) .2628(9) .027(5)
H(8b) .068(2) -.191(4) .2939(9) .038(6)
H(8c) .184(2) -.089(4) .2863(9) .033(5)
H(9a) .335(1) .136(4) .0259(9) .032(5)
H(9b) .324(1) .119(4) .0950(8) .021(5)
H(10a) .355(1) -.334(4) .1036(8) .030(5)
H(10b) .365(1) -.338(4) .0326(9) .027(5)
H(11a) .517(2) -.062(4) .130(1) .044(6)
H(11b) .525(2) -.058(4) .062(1) .045(6)
H(12a) .556(2) -.521(4) .062(1) .048(6)
H(12b) .550(2) -.535(4) .133(1) .048(6)
H(12c) .645(2) -.393(4) .111(1) .048(6)

loop_
_geom_angle_atom_site_label_1
_geom_angle_atom_site_label_2
_geom_angle_atom_site_label_3
_geom_angle
_geom_angle_publ_flag
C(9) P C(5) 102.70(10) yes
C(5) P C(1) 100.50(10) yes
C(3) C(2) C(1) 113.30(10) yes
C(6) C(5) P 112.30(10) yes
C(8) C(7) C(6) 113.40(10) yes
C(11) C(10) C(9) 112.70(10) yes
C(9) P C(1) 102.20(10) yes
C(2) C(1) P 111.70(10) yes
C(4) C(3) C(2) 112.5(2) yes
C(7) C(6) C(5) 113.40(10) yes
C(10) C(9) P 119.10(10) yes
C(12) C(11) C(10) 113.1(2) yes

loop_
_geom_bond_atom_site_label_1
_geom_bond_atom_site_label_2
_geom_bond_distance
_geom_bond_publ_flag
P C(1) 1.843(2) yes
P C(9) 1.847(2) yes
C(2) C(3) 1.523(2) yes
C(5) C(6) 1.528(2) yes
C(7) C(8) 1.515(3) yes
C(10) C(11) 1.525(2) yes
P C(5) 1.841(2) yes
C(1) C(2) 1.527(2) yes
C(3) C(4) 1.517(3) yes
C(6) C(7) 1.520(2) yes
C(9) C(10) 1.525(2) yes
C(11) C(12) 1.514(3) yes
